data_4123287
loop_
_publ_author_name
'Olsen, Esben P. K.'
'Singh, Thishana'
'Harris, Pernille'
'Andersson, Pher G.'
'Madsen, Robert'

_publ_section_title
;
 Experimental and theoretical mechanistic investigation of the
 iridium-catalyzed dehydrogenative decarbonylation of primary alcohols.
;
_journal_issue 2
_journal_name_full 'Journal of the American Chemical Society'
_journal_page_first 834
_journal_page_last 842
_journal_paper_doi 10.1021/ja5106943
_journal_volume 137
_journal_year 2015
_chemical_formula_moiety 'C26 H27 Cl Ir P'
_chemical_formula_sum 'C26 H27 Cl Ir P'
_chemical_formula_weight 598.09
_chemical_name_systematic
;
 ?
;
_space_group_crystal_system orthorhombic
_space_group_IT_number 19
_space_group_name_Hall 'P 2ac 2ab'
_space_group_name_H-M_alt 'P 21 21 21'
_symmetry_space_group_name_Hall 'P 2ac 2ab'
_symmetry_space_group_name_H-M 'P 21 21 21'
_atom_sites_solution_hydrogens geom
_atom_sites_solution_primary direct
_audit_creation_date 2014-04-23
_audit_creation_method
;
Olex2 1.2
(compiled 2014.03.12 svn.r2899 for OlexSys, GUI svn.r4796)
;
_cell_angle_alpha 90
_cell_angle_beta 90
_cell_angle_gamma 90
_cell_formula_units_Z 4
_cell_length_a 8.09492(15)
_cell_length_b 16.2329(4)
_cell_length_c 16.8117(3)
_cell_measurement_reflns_used 5212
_cell_measurement_temperature 120(2)
_cell_measurement_theta_max 28.6760
_cell_measurement_theta_min 3.0640
_cell_volume 2209.13(8)
_computing_cell_refinement
;
CrysAlisPro, Agilent Technologies,
Version 1.171.36.28 (release 01-02-2013 CrysAlis171 .NET)
(compiled Feb  1 2013,16:14:44)
;
_computing_data_collection
;
CrysAlisPro, Agilent Technologies,
Version 1.171.36.28 (release 01-02-2013 CrysAlis171 .NET)
(compiled Feb  1 2013,16:14:44)
;
_computing_data_reduction
;
CrysAlisPro, Agilent Technologies,
Version 1.171.36.28 (release 01-02-2013 CrysAlis171 .NET)
(compiled Feb  1 2013,16:14:44)
;
_computing_molecular_graphics 'Olex2 (Dolomanov et al., 2009)'
_computing_publication_material 'Olex2 (Dolomanov et al., 2009)'
_computing_structure_refinement 'ShelXL (Sheldrick, 2008)'
_computing_structure_solution 'ShelXS (Sheldrick, 2008)'
_diffrn_ambient_temperature 120(2)
_diffrn_detector_area_resol_mean 5.3073
_diffrn_measured_fraction_theta_full 0.998
_diffrn_measured_fraction_theta_max 0.887
_diffrn_measurement_details
;
  1 omega  -15.00   92.00   1.0000    2.3100
omega____ theta____ kappa____ phi______ frames
    -       14.1467   38.0000 -120.0000 107

  2 omega   -1.00   25.00   1.0000    2.3100
omega____ theta____ kappa____ phi______ frames
    -       14.1467   77.0000    0.0000 26

  3 omega   77.00  105.00   1.0000    2.3100
omega____ theta____ kappa____ phi______ frames
    -       14.1467 -178.0000 -150.0000 28
;
_diffrn_measurement_device_type 'SuperNova, Dual, Cu at zero, Atlas'
_diffrn_measurement_method '\w scans'
_diffrn_orient_matrix_UB_11 0.0058072000
_diffrn_orient_matrix_UB_12 -0.0186808000
_diffrn_orient_matrix_UB_13 0.0380313000
_diffrn_orient_matrix_UB_21 0.0175939000
_diffrn_orient_matrix_UB_22 -0.0384206000
_diffrn_orient_matrix_UB_23 -0.0182288000
_diffrn_orient_matrix_UB_31 0.0856493000
_diffrn_orient_matrix_UB_32 0.0091558000
_diffrn_orient_matrix_UB_33 0.0011785000
_diffrn_radiation_monochromator mirror
_diffrn_radiation_type MoK\a
_diffrn_radiation_wavelength 0.71073
_diffrn_reflns_av_R_equivalents 0.0304
_diffrn_reflns_av_unetI/netI 0.0568
_diffrn_reflns_Laue_measured_fraction_full 0.998
_diffrn_reflns_Laue_measured_fraction_max 0.887
_diffrn_reflns_limit_h_max 10
_diffrn_reflns_limit_h_min -10
_diffrn_reflns_limit_k_max 10
_diffrn_reflns_limit_k_min -20
_diffrn_reflns_limit_l_max 23
_diffrn_reflns_limit_l_min -19
_diffrn_reflns_number 8277
_diffrn_reflns_point_group_measured_fraction_full 0.982
_diffrn_reflns_point_group_measured_fraction_max 0.826
_diffrn_reflns_theta_full 25.242
_diffrn_reflns_theta_max 29.179
_diffrn_reflns_theta_min 2.729
_diffrn_source 'SuperNova (Mo) X-ray Source'
_exptl_absorpt_coefficient_mu 6.247
_exptl_absorpt_correction_T_max 1.00000
_exptl_absorpt_correction_T_min 0.75577
_exptl_absorpt_correction_type multi-scan
_exptl_absorpt_process_details
;
CrysAlisPro, Agilent Technologies,
Version 1.171.36.28 (release 01-02-2013 CrysAlis171 .NET)
(compiled Feb  1 2013,16:14:44)
Empirical absorption correction using spherical harmonics,
 implemented in SCALE3 ABSPACK scaling algorithm.
;
_exptl_crystal_colour 'clear light orange'
_exptl_crystal_colour_lustre clear
_exptl_crystal_colour_modifier light
_exptl_crystal_colour_primary orange
_exptl_crystal_density_diffrn 1.798
_exptl_crystal_description block
_exptl_crystal_F_000 1168
_exptl_crystal_size_max 0.406
_exptl_crystal_size_mid 0.169
_exptl_crystal_size_min 0.161
_refine_diff_density_max 0.788
_refine_diff_density_min -0.779
_refine_diff_density_rms 0.143
_refine_ls_abs_structure_details
;
 Flack x determined using 1795 quotients [(I+)-(I-)]/[(I+)+(I-)]
 (Parsons and Flack (2004), Acta Cryst. A60, s61).
;
_refine_ls_abs_structure_Flack -0.018(7)
_refine_ls_extinction_method none
_refine_ls_goodness_of_fit_ref 1.012
_refine_ls_hydrogen_treatment constr
_refine_ls_matrix_type full
_refine_ls_number_parameters 262
_refine_ls_number_reflns 4916
_refine_ls_number_restraints 0
_refine_ls_restrained_S_all 1.012
_refine_ls_R_factor_all 0.0313
_refine_ls_R_factor_gt 0.0288
_refine_ls_shift/su_max 0.001
_refine_ls_shift/su_mean 0.000
_refine_ls_structure_factor_coef Fsqd
_refine_ls_weighting_details
;
 w=1/[\s^2^(Fo^2^)+(0.0105P)^2^]
 where P=(Fo^2^+2Fc^2^)/3
;
_refine_ls_weighting_scheme calc
_refine_ls_wR_factor_gt 0.0513
_refine_ls_wR_factor_ref 0.0527
_reflns_Friedel_coverage 0.649
_reflns_Friedel_fraction_full 0.961
_reflns_Friedel_fraction_max 0.747
_reflns_number_gt 4690
_reflns_number_total 4916
_reflns_threshold_expression 'I > 2\s(I)'
_cod_data_source_file ja5106943_si_001.cif
_cod_data_source_block IrCl(cyclooctadiene)PPh3
_cod_depositor_comments 'Adding full bibliography for 4123286--4123290.cif.'
_cod_database_code 4123287
_shelxl_version_number 2013-2
_chemical_oxdiff_formula 'C20 H17 Cl1 Ir1 O2 P1'
_shelx_space_group_comment
;
The symmetry employed for this shelxl refinement is uniquely defined
by the following loop, which should always be used as a source of
symmetry information in preference to the above space-group names.
They are only intended as comments.
;
_reflns_odcompleteness_completeness 99.73
_reflns_odcompleteness_iscentric 1
_reflns_odcompleteness_theta 26.32
_olex2_refinement_description
;
1. Fixed Uiso
 At 1.2 times of:
  All C(H) groups, All C(H,H) groups
2.a Ternary CH refined with riding coordinates:
 C22(H22), C23(H23), C26(H26), C27(H27)
2.b Secondary CH2 refined with riding coordinates:
 C28(H28A,H28B), C29(H29A,H29B), C24(H24A,H24B), C25(H25A,H25B)
2.c Aromatic/amide H refined with riding coordinates:
 C20(H20), C11(H11), C4(H4), C19(H19), C18(H18), C17(H17), C8(H8), C15(H15),
 C21(H21), C7(H7), C14(H14), C12(H12), C6(H6), C13(H13), C5(H5)
;
_olex2_computing_structure_refinement_long 'ShelXL (Sheldrick, 2008)'
_olex2_computing_structure_solution_long 'ShelXS (Sheldrick, 2008)'

loop_
_space_group_symop_operation_xyz
'x, y, z'
'-x+1/2, -y, z+1/2'
'x+1/2, -y+1/2, -z'
'-x, y+1/2, -z+1/2'

loop_
_atom_site_label
_atom_site_type_symbol
_atom_site_fract_x
_atom_site_fract_y
_atom_site_fract_z
_atom_site_U_iso_or_equiv
_atom_site_adp_type
_atom_site_occupancy
_atom_site_site_symmetry_order
_atom_site_calc_flag
_atom_site_refinement_flags_posn
Ir1 Ir 0.35129(3) 0.62078(2) 0.36066(2) 0.01184(7) Uani 1 1 d .
Cl2 Cl 0.61536(16) 0.61681(12) 0.41990(9) 0.0191(3) Uani 1 1 d .
P9 P 0.47423(19) 0.65596(11) 0.24181(10) 0.0117(4) Uani 1 1 d .
C20 C 0.6566(8) 0.8735(4) 0.3215(3) 0.0177(13) Uani 1 1 d .
H20 H 0.6207 0.9143 0.3563 0.021 Uiso 1 1 calc R
C10 C 0.3388(8) 0.6912(4) 0.1609(4) 0.0146(14) Uani 1 1 d .
C16 C 0.6121(7) 0.7440(4) 0.2558(4) 0.0123(15) Uani 1 1 d .
C22 C 0.1177(7) 0.5856(4) 0.3145(4) 0.0137(15) Uani 1 1 d .
H22 H 0.1202 0.5704 0.2581 0.016 Uiso 1 1 calc R
C11 C 0.3212(7) 0.7736(4) 0.1416(4) 0.0152(13) Uani 1 1 d .
H11 H 0.3869 0.8126 0.1670 0.018 Uiso 1 1 calc R
C4 C 0.6580(9) 0.5097(4) 0.2376(4) 0.0165(14) Uani 1 1 d .
H4 H 0.6331 0.5051 0.2915 0.020 Uiso 1 1 calc R
C23 C 0.1178(7) 0.6711(4) 0.3279(4) 0.0139(15) Uani 1 1 d .
H23 H 0.1210 0.7038 0.2790 0.017 Uiso 1 1 calc R
C19 C 0.8064(7) 0.8827(5) 0.2817(4) 0.0214(15) Uani 1 1 d .
H19 H 0.8719 0.9287 0.2908 0.026 Uiso 1 1 calc R
C18 C 0.8568(9) 0.8230(4) 0.2285(4) 0.0210(15) Uani 1 1 d .
H18 H 0.9555 0.8299 0.2010 0.025 Uiso 1 1 calc R
C28 C 0.1362(9) 0.4872(4) 0.4323(4) 0.0223(16) Uani 1 1 d .
H28A H 0.0680 0.4700 0.4768 0.027 Uiso 1 1 calc R
H28B H 0.1918 0.4388 0.4117 0.027 Uiso 1 1 calc R
C17 C 0.7620(8) 0.7526(5) 0.2154(4) 0.0187(16) Uani 1 1 d .
H17 H 0.7978 0.7121 0.1803 0.022 Uiso 1 1 calc R
C29 C 0.0253(7) 0.5230(4) 0.3674(5) 0.0209(16) Uani 1 1 d .
H29A H -0.0686 0.5500 0.3920 0.025 Uiso 1 1 calc R
H29B H -0.0162 0.4785 0.3345 0.025 Uiso 1 1 calc R
C8 C 0.6375(9) 0.5805(4) 0.1130(4) 0.0180(15) Uani 1 1 d .
H8 H 0.5978 0.6241 0.0826 0.022 Uiso 1 1 calc R
C15 C 0.2396(7) 0.6329(5) 0.1206(4) 0.0176(15) Uani 1 1 d .
H15 H 0.2507 0.5770 0.1316 0.021 Uiso 1 1 calc R
C26 C 0.2348(7) 0.6302(5) 0.4790(4) 0.0163(15) Uani 1 1 d .
H26 H 0.3082 0.6527 0.5200 0.020 Uiso 1 1 calc R
C21 C 0.5606(8) 0.8035(4) 0.3095(4) 0.0165(15) Uani 1 1 d .
H21 H 0.4623 0.7966 0.3374 0.020 Uiso 1 1 calc R
C7 C 0.7346(8) 0.5205(5) 0.0775(5) 0.0233(17) Uani 1 1 d .
H7 H 0.7607 0.5245 0.0238 0.028 Uiso 1 1 calc R
C14 C 0.1254(8) 0.6596(5) 0.0644(4) 0.0239(17) Uani 1 1 d .
H14 H 0.0593 0.6213 0.0384 0.029 Uiso 1 1 calc R
C3 C 0.5985(7) 0.5762(4) 0.1943(4) 0.0118(14) Uani 1 1 d .
C12 C 0.2071(8) 0.7991(5) 0.0850(4) 0.0226(17) Uani 1 1 d .
H12 H 0.1969 0.8548 0.0728 0.027 Uiso 1 1 calc R
C6 C 0.7919(7) 0.4556(5) 0.1211(4) 0.0181(16) Uani 1 1 d .
H6 H 0.8560 0.4151 0.0971 0.022 Uiso 1 1 calc R
C13 C 0.1087(8) 0.7420(5) 0.0467(4) 0.0261(19) Uani 1 1 d .
H13 H 0.0316 0.7591 0.0092 0.031 Uiso 1 1 calc R
C27 C 0.2645(8) 0.5480(5) 0.4617(4) 0.0201(17) Uani 1 1 d .
H27 H 0.3531 0.5231 0.4934 0.024 Uiso 1 1 calc R
C24 C 0.0374(8) 0.7142(4) 0.3960(4) 0.0193(16) Uani 1 1 d .
H24A H -0.0805 0.7174 0.3862 0.023 Uiso 1 1 calc R
H24B H 0.0795 0.7700 0.3989 0.023 Uiso 1 1 calc R
C5 C 0.7540(8) 0.4504(5) 0.2011(4) 0.0190(16) Uani 1 1 d .
H5 H 0.7938 0.4063 0.2308 0.023 Uiso 1 1 calc R
C25 C 0.0662(8) 0.6716(5) 0.4763(4) 0.0217(17) Uani 1 1 d .
H25A H 0.0588 0.7120 0.5187 0.026 Uiso 1 1 calc R
H25B H -0.0192 0.6306 0.4850 0.026 Uiso 1 1 calc R

loop_
_atom_site_aniso_label
_atom_site_aniso_U_11
_atom_site_aniso_U_22
_atom_site_aniso_U_33
_atom_site_aniso_U_23
_atom_site_aniso_U_13
_atom_site_aniso_U_12
Ir1 0.01130(10) 0.01337(12) 0.01086(11) 0.00062(12) 0.00001(11) 0.00010(11)
Cl2 0.0133(7) 0.0278(10) 0.0161(7) 0.0026(8) -0.0024(6) 0.0017(7)
P9 0.0118(8) 0.0118(9) 0.0115(8) -0.0003(7) -0.0004(7) 0.0009(7)
C20 0.026(3) 0.012(3) 0.015(3) -0.003(3) -0.004(3) 0.005(4)
C10 0.014(3) 0.016(4) 0.014(3) -0.001(3) 0.003(3) 0.002(3)
C16 0.012(3) 0.010(3) 0.015(3) 0.002(3) -0.003(3) -0.002(3)
C22 0.008(3) 0.022(4) 0.011(3) -0.004(3) -0.002(3) -0.001(3)
C11 0.018(3) 0.014(3) 0.013(3) 0.001(3) 0.002(3) 0.000(3)
C4 0.018(3) 0.015(4) 0.016(3) 0.001(3) -0.003(3) 0.000(3)
C23 0.011(3) 0.014(4) 0.016(3) 0.002(3) 0.000(3) 0.004(3)
C19 0.019(3) 0.015(4) 0.030(4) 0.006(4) -0.007(3) -0.003(3)
C18 0.017(3) 0.019(4) 0.027(4) 0.003(3) 0.004(3) 0.003(3)
C28 0.025(3) 0.015(4) 0.028(4) 0.006(3) 0.004(4) -0.010(3)
C17 0.016(3) 0.023(4) 0.017(4) 0.002(3) 0.004(3) 0.005(3)
C29 0.017(3) 0.018(4) 0.027(4) -0.003(4) 0.001(4) 0.002(3)
C8 0.026(3) 0.017(4) 0.011(3) 0.003(3) -0.003(3) 0.007(3)
C15 0.018(3) 0.017(4) 0.018(4) 0.004(3) -0.003(3) 0.002(3)
C26 0.019(3) 0.024(4) 0.007(3) -0.001(3) 0.002(3) -0.006(3)
C21 0.012(3) 0.016(4) 0.022(4) 0.000(3) -0.001(3) 0.005(3)
C7 0.026(4) 0.023(5) 0.021(4) -0.003(4) 0.001(3) -0.001(3)
C14 0.019(3) 0.029(5) 0.024(4) -0.003(3) -0.006(3) -0.002(3)
C3 0.013(3) 0.009(4) 0.013(3) -0.005(3) 0.000(3) 0.003(2)
C12 0.027(4) 0.022(4) 0.019(4) 0.010(4) -0.003(3) 0.004(3)
C6 0.016(3) 0.017(4) 0.021(4) -0.004(3) -0.001(3) 0.005(3)
C13 0.019(4) 0.037(5) 0.023(4) 0.008(4) -0.002(3) 0.002(3)
C27 0.019(3) 0.027(5) 0.014(4) 0.005(3) -0.002(3) -0.009(3)
C24 0.016(3) 0.012(4) 0.030(4) -0.007(3) 0.003(3) 0.002(3)
C5 0.021(3) 0.014(4) 0.022(4) 0.001(3) -0.002(3) 0.002(3)
C25 0.023(3) 0.023(5) 0.019(4) -0.005(3) 0.008(3) 0.002(3)

loop_
_atom_type_symbol
_atom_type_description
_atom_type_scat_dispersion_real
_atom_type_scat_dispersion_imag
_atom_type_scat_source
C C 0.0033 0.0016 'International Tables Vol C Tables 4.2.6.8 and 6.1.1.4'
H H 0.0000 0.0000 'International Tables Vol C Tables 4.2.6.8 and 6.1.1.4'
Cl Cl 0.1484 0.1585 'International Tables Vol C Tables 4.2.6.8 and 6.1.1.4'
Ir Ir -1.4442 7.9887 'International Tables Vol C Tables 4.2.6.8 and 6.1.1.4'
P P 0.1023 0.0942 'International Tables Vol C Tables 4.2.6.8 and 6.1.1.4'

loop_
_geom_angle_atom_site_label_1
_geom_angle_atom_site_label_2
_geom_angle_atom_site_label_3
_geom_angle
P9 Ir1 Cl2 88.94(6)
C22 Ir1 Cl2 162.60(19)
C22 Ir1 P9 97.73(18)
C22 Ir1 C23 38.6(2)
C22 Ir1 C26 88.2(2)
C22 Ir1 C27 81.5(3)
C23 Ir1 Cl2 157.39(19)
C23 Ir1 P9 93.68(18)
C23 Ir1 C26 80.1(2)
C23 Ir1 C27 97.1(3)
C26 Ir1 Cl2 90.48(16)
C26 Ir1 P9 161.6(2)
C27 Ir1 Cl2 87.03(18)
C27 Ir1 P9 161.3(2)
C27 Ir1 C26 36.8(3)
C10 P9 Ir1 117.5(2)
C16 P9 Ir1 110.2(2)
C16 P9 C10 102.5(3)
C3 P9 Ir1 116.2(2)
C3 P9 C10 103.0(3)
C3 P9 C16 105.9(3)
C21 C20 C19 120.3(6)
C11 C10 P9 122.4(5)
C11 C10 C15 118.5(6)
C15 C10 P9 119.0(5)
C17 C16 P9 123.1(6)
C21 C16 P9 116.4(5)
C21 C16 C17 120.5(6)
C23 C22 Ir1 71.0(4)
C23 C22 C29 123.9(6)
C29 C22 Ir1 113.4(4)
C10 C11 C12 121.1(6)
C5 C4 C3 120.2(6)
C22 C23 Ir1 70.4(4)
C22 C23 C24 125.9(6)
C24 C23 Ir1 111.6(4)
C18 C19 C20 119.6(7)
C19 C18 C17 121.0(7)
C27 C28 C29 112.8(6)
C18 C17 C16 118.9(7)
C28 C29 C22 112.2(5)
C7 C8 C3 120.7(6)
C14 C15 C10 119.5(7)
C27 C26 Ir1 70.8(4)
C27 C26 C25 125.0(6)
C25 C26 Ir1 112.8(4)
C16 C21 C20 119.7(6)
C6 C7 C8 120.3(7)
C13 C14 C15 121.0(7)
C4 C3 P9 120.9(5)
C4 C3 C8 118.2(6)
C8 C3 P9 121.0(5)
C13 C12 C11 120.1(7)
C7 C6 C5 119.6(7)
C14 C13 C12 119.7(7)
C28 C27 Ir1 108.6(4)
C26 C27 Ir1 72.4(4)
C26 C27 C28 125.2(6)
C23 C24 C25 113.4(6)
C4 C5 C6 121.0(7)
C26 C25 C24 111.2(5)

loop_
_geom_bond_atom_site_label_1
_geom_bond_atom_site_label_2
_geom_bond_distance
Ir1 Cl2 2.3592(13)
Ir1 P9 2.3040(17)
Ir1 C22 2.122(6)
Ir1 C23 2.131(6)
Ir1 C26 2.207(6)
Ir1 C27 2.186(7)
P9 C10 1.839(6)
P9 C16 1.828(7)
P9 C3 1.824(6)
C20 C19 1.393(8)
C20 C21 1.391(9)
C10 C11 1.384(8)
C10 C15 1.414(9)
C16 C17 1.398(9)
C16 C21 1.386(9)
C22 C23 1.406(8)
C22 C29 1.544(9)
C11 C12 1.390(9)
C4 C3 1.388(9)
C4 C5 1.381(9)
C23 C24 1.492(9)
C19 C18 1.379(10)
C18 C17 1.394(10)
C28 C29 1.527(9)
C28 C27 1.515(9)
C8 C7 1.386(10)
C8 C3 1.404(9)
C15 C14 1.391(9)
C26 C27 1.388(11)
C26 C25 1.522(9)
C7 C6 1.364(10)
C14 C13 1.376(10)
C12 C13 1.381(10)
C6 C5 1.383(10)
C24 C25 1.535(10)

loop_
_geom_torsion_atom_site_label_1
_geom_torsion_atom_site_label_2
_geom_torsion_atom_site_label_3
_geom_torsion_atom_site_label_4
_geom_torsion
Ir1 P9 C10 C11 101.7(5)
Ir1 P9 C10 C15 -73.6(5)
Ir1 P9 C16 C17 143.6(5)
Ir1 P9 C16 C21 -36.5(6)
Ir1 P9 C3 C4 -19.7(6)
Ir1 P9 C3 C8 160.7(5)
Ir1 C22 C23 C24 -103.0(6)
Ir1 C22 C29 C28 -11.5(7)
Ir1 C23 C24 C25 -37.0(7)
Ir1 C26 C27 C28 -100.7(7)
Ir1 C26 C25 C24 -13.3(7)
P9 C10 C11 C12 -174.2(5)
P9 C10 C15 C14 174.0(5)
P9 C16 C17 C18 178.4(5)
P9 C16 C21 C20 -178.1(5)
C20 C19 C18 C17 -1.5(10)
C10 P9 C16 C17 -90.6(6)
C10 P9 C16 C21 89.3(5)
C10 P9 C3 C4 -149.6(5)
C10 P9 C3 C8 30.8(6)
C10 C11 C12 C13 -0.1(10)
C10 C15 C14 C13 0.8(10)
C16 P9 C10 C11 -19.3(6)
C16 P9 C10 C15 165.4(5)
C16 P9 C3 C4 103.1(6)
C16 P9 C3 C8 -76.5(6)
C22 C23 C24 C25 43.8(9)
C11 C10 C15 C14 -1.5(9)
C11 C12 C13 C14 -0.6(11)
C23 C22 C29 C28 -93.7(8)
C23 C24 C25 C26 32.8(8)
C19 C20 C21 C16 -2.0(10)
C19 C18 C17 C16 1.3(11)
C17 C16 C21 C20 1.8(10)
C29 C22 C23 Ir1 106.0(6)
C29 C22 C23 C24 3.0(10)
C29 C28 C27 Ir1 -37.2(7)
C29 C28 C27 C26 44.0(9)
C8 C7 C6 C5 -0.7(11)
C15 C10 C11 C12 1.1(9)
C15 C14 C13 C12 0.2(11)
C21 C20 C19 C18 1.8(10)
C21 C16 C17 C18 -1.5(10)
C7 C8 C3 P9 178.8(5)
C7 C8 C3 C4 -0.8(10)
C7 C6 C5 C4 0.4(11)
C3 P9 C10 C11 -129.1(5)
C3 P9 C10 C15 55.6(5)
C3 P9 C16 C17 17.1(7)
C3 P9 C16 C21 -163.0(5)
C3 C4 C5 C6 -0.4(11)
C3 C8 C7 C6 0.9(11)
C27 C28 C29 C22 32.6(8)
C27 C26 C25 C24 -95.2(8)
C5 C4 C3 P9 -179.0(5)
C5 C4 C3 C8 0.6(10)
C25 C26 C27 Ir1 104.9(6)
C25 C26 C27 C28 4.2(11)
